data_4343454
loop_
_publ_author_name
'Veronelli, Mattia'
'Dechert, Sebastian'
'Demeshko, Serhiy'
'Meyer, Franc'

_publ_section_title
;
 1,1'-Bis(pyrazol-3-yl)ferrocene: A Clip Ligand That Forms Supramolecular
 Aggregates and Prismatic Hexanuclear Coinage Metal Complexes.
;
_journal_issue 14
_journal_name_full 'Inorganic chemistry'
_journal_page_first 6917
_journal_page_last 6927
_journal_paper_doi 10.1021/acs.inorgchem.5b00898
_journal_volume 54
_journal_year 2015
_chemical_formula_moiety 'C18 H18 Fe N4'
_chemical_formula_sum 'C18 H18 Fe N4'
_chemical_formula_weight 346.21
_chemical_name_systematic
;
 ?
;
_space_group_crystal_system monoclinic
_space_group_IT_number 15
_space_group_name_Hall '-C 2yc'
_space_group_name_H-M_alt 'C 1 2/c 1'
_symmetry_space_group_name_Hall '-C 2yc'
_symmetry_space_group_name_H-M 'C 1 2/c 1'
_atom_sites_solution_hydrogens mixed
_audit_creation_method SHELXL-2013
_cell_angle_alpha 90
_cell_angle_beta 95.455(5)
_cell_angle_gamma 90
_cell_formula_units_Z 8
_cell_length_a 20.2254(13)
_cell_length_b 13.4796(7)
_cell_length_c 11.5855(7)
_cell_measurement_reflns_used 17570
_cell_measurement_temperature 133(2)
_cell_measurement_theta_max 26.776
_cell_measurement_theta_min 1.818
_cell_volume 3144.3(3)
_computing_cell_refinement 'X-AREA (Stoe & Cie, 2002)'
_computing_data_collection 'X-AREA (Stoe & Cie, 2002)'
_computing_data_reduction 'X-AREA (Stoe & Cie, 2002)'
_computing_molecular_graphics 'DIAMOND (Brandenburg, 2001)'
_computing_publication_material 'SHELXL-2013 (Sheldrick, 2013)'
_computing_structure_refinement 'SHELXL-2013 (Sheldrick, 2013)'
_computing_structure_solution 'SHELXS-2013 (Sheldrick, 2013)'
_diffrn_ambient_temperature 133(2)
_diffrn_measured_fraction_theta_full 0.999
_diffrn_measured_fraction_theta_max 0.997
_diffrn_measurement_device_type 'Stoe IPDS II'
_diffrn_measurement_method \w
_diffrn_radiation_type MoK\a
_diffrn_radiation_wavelength 0.71073
_diffrn_reflns_av_R_equivalents 0.0827
_diffrn_reflns_av_unetI/netI 0.0494
_diffrn_reflns_laue_measured_fraction_full 0.999
_diffrn_reflns_laue_measured_fraction_max 0.997
_diffrn_reflns_limit_h_max 25
_diffrn_reflns_limit_h_min -25
_diffrn_reflns_limit_k_max 17
_diffrn_reflns_limit_k_min -17
_diffrn_reflns_limit_l_max 11
_diffrn_reflns_limit_l_min -14
_diffrn_reflns_number 17570
_diffrn_reflns_point_group_measured_fraction_full 0.999
_diffrn_reflns_point_group_measured_fraction_max 0.997
_diffrn_reflns_theta_full 25.242
_diffrn_reflns_theta_max 26.776
_diffrn_reflns_theta_min 1.818
_diffrn_source 'fine-focus sealed tube'
_exptl_absorpt_coefficient_mu 0.963
_exptl_absorpt_correction_T_max 0.8944
_exptl_absorpt_correction_T_min 0.7543
_exptl_absorpt_correction_type numerical
_exptl_absorpt_process_details 'X-RED (Stoe & Cie, 2002)'
_exptl_crystal_colour orange
_exptl_crystal_density_diffrn 1.463
_exptl_crystal_description block
_exptl_crystal_F_000 1440
_exptl_crystal_size_max 0.380
_exptl_crystal_size_mid 0.190
_exptl_crystal_size_min 0.160
_refine_diff_density_max 0.395
_refine_diff_density_min -0.316
_refine_diff_density_rms 0.066
_refine_ls_extinction_method none
_refine_ls_goodness_of_fit_ref 0.999
_refine_ls_hydrogen_treatment mixed
_refine_ls_matrix_type full
_refine_ls_number_parameters 224
_refine_ls_number_reflns 3359
_refine_ls_number_restraints 0
_refine_ls_restrained_S_all 0.999
_refine_ls_R_factor_all 0.0455
_refine_ls_R_factor_gt 0.0332
_refine_ls_shift/su_max 0.001
_refine_ls_shift/su_mean 0.000
_refine_ls_structure_factor_coef Fsqd
_refine_ls_weighting_details 'w=1/[\s^2^(Fo^2^)+(0.0469P)^2^] where P=(Fo^2^+2Fc^2^)/3'
_refine_ls_weighting_scheme calc
_refine_ls_wR_factor_gt 0.0772
_refine_ls_wR_factor_ref 0.0810
_reflns_Friedel_coverage 0.000
_reflns_number_gt 2804
_reflns_number_total 3359
_reflns_threshold_expression 'I > 2\s(I)'
_cod_data_source_file ic5b00898_si_002.cif
_cod_data_source_block H2LH-mv191
_cod_depositor_comments 'Adding full bibliography for 4343454--4343457.cif.'
_cod_database_code 4343454
_shelx_space_group_comment
;
The symmetry employed for this shelxl refinement is uniquely defined
by the following loop, which should always be used as a source of
symmetry information in preference to the above space-group names.
They are only intended as comments.
;
_shelx_estimated_absorpt_t_min 0.711
_shelx_estimated_absorpt_t_max 0.861
_shelxl_version_number 2013-4

loop_
_space_group_symop_operation_xyz
'x, y, z'
'-x, y, -z+1/2'
'x+1/2, y+1/2, z'
'-x+1/2, y+1/2, -z+1/2'
'-x, -y, -z'
'x, -y, z-1/2'
'-x+1/2, -y+1/2, -z'
'x+1/2, -y+1/2, z-1/2'

loop_
_atom_site_label
_atom_site_type_symbol
_atom_site_fract_x
_atom_site_fract_y
_atom_site_fract_z
_atom_site_U_iso_or_equiv
_atom_site_adp_type
_atom_site_occupancy
_atom_site_site_symmetry_order
_atom_site_calc_flag
_atom_site_refinement_flags_posn
_atom_site_refinement_flags_adp
_atom_site_refinement_flags_occupancy
_atom_site_disorder_assembly
_atom_site_disorder_group
Fe1 Fe 0.37178(2) 0.61749(2) 0.47656(2) 0.02111(10) Uani 1 1 d . . . . .
N1 N 0.43557(8) 0.70560(12) 0.78924(14) 0.0243(3) Uani 1 1 d . . . . .
N2 N 0.42469(8) 0.76773(12) 0.87679(15) 0.0252(3) Uani 1 1 d . . . . .
N3 N 0.45216(8) 0.87299(12) 0.58364(16) 0.0292(4) Uani 1 1 d . . . . .
N4 N 0.44484(8) 0.94322(13) 0.66528(17) 0.0301(4) Uani 1 1 d . . . . .
C1 C 0.32748(8) 0.70500(13) 0.80876(17) 0.0217(4) Uani 1 1 d . . . . .
H1A H 0.2813 0.6908 0.7979 0.026 Uiso 1 1 calc R U . . .
C2 C 0.37713(8) 0.66640(13) 0.74609(16) 0.0203(4) Uani 1 1 d . . . . .
C3 C 0.35962(8) 0.76869(14) 0.89046(17) 0.0232(4) Uani 1 1 d . . . . .
C4 C 0.33286(11) 0.82714(17) 0.9847(2) 0.0364(5) Uani 1 1 d . . . . .
H4A H 0.3290 0.7842 1.0520 0.055 Uiso 1 1 calc R U . . .
H4B H 0.2890 0.8534 0.9571 0.055 Uiso 1 1 calc R U . . .
H4C H 0.3630 0.8823 1.0069 0.055 Uiso 1 1 calc R U . . .
C5 C 0.37333(8) 0.59334(13) 0.65327(17) 0.0216(4) Uani 1 1 d . . . . .
C6 C 0.31329(9) 0.55585(14) 0.59312(17) 0.0238(4) Uani 1 1 d . . . . .
H6 H 0.2695 0.5761 0.6053 0.029 Uiso 1 1 calc R U . . .
C7 C 0.33043(10) 0.48339(14) 0.51223(18) 0.0277(4) Uani 1 1 d . . . . .
H7 H 0.3000 0.4464 0.4616 0.033 Uiso 1 1 calc R U . . .
C8 C 0.40084(9) 0.47566(13) 0.51993(18) 0.0265(4) Uani 1 1 d . . . . .
H8 H 0.4257 0.4326 0.4756 0.032 Uiso 1 1 calc R U . . .
C9 C 0.42747(9) 0.54389(14) 0.60576(17) 0.0246(4) Uani 1 1 d . . . . .
H9 H 0.4733 0.5549 0.6279 0.030 Uiso 1 1 calc R U . . .
C11 C 0.34433(9) 0.89803(14) 0.59202(17) 0.0245(4) Uani 1 1 d . . . . .
H11 H 0.2974 0.8941 0.5769 0.029 Uiso 1 1 calc R U . . .
C12 C 0.39147(8) 0.84396(13) 0.53827(16) 0.0219(4) Uani 1 1 d . . . . .
C13 C 0.37996(9) 0.95896(14) 0.67222(17) 0.0260(4) Uani 1 1 d . . . . .
C14 C 0.35654(12) 1.03121(18) 0.7568(2) 0.0408(5) Uani 1 1 d . . . . .
H14A H 0.3678 1.0066 0.8358 0.061 Uiso 1 1 calc R U . . .
H14B H 0.3083 1.0391 0.7426 0.061 Uiso 1 1 calc R U . . .
H14C H 0.3781 1.0954 0.7477 0.061 Uiso 1 1 calc R U . . .
C15 C 0.38325(9) 0.76763(13) 0.44971(17) 0.0230(4) Uani 1 1 d . . . . .
C16 C 0.32134(9) 0.73277(14) 0.39375(17) 0.0265(4) Uani 1 1 d . . . . .
H16 H 0.2785 0.7556 0.4086 0.032 Uiso 1 1 calc R U . . .
C17 C 0.33482(11) 0.65843(16) 0.31242(18) 0.0329(4) Uani 1 1 d . . . . .
H17 H 0.3027 0.6232 0.2633 0.039 Uiso 1 1 calc R U . . .
C18 C 0.40475(12) 0.64598(16) 0.31741(19) 0.0347(5) Uani 1 1 d . . . . .
H18 H 0.4275 0.6010 0.2720 0.042 Uiso 1 1 calc R U . . .
C19 C 0.43476(10) 0.71240(15) 0.40196(19) 0.0292(4) Uani 1 1 d . . . . .
H19 H 0.4811 0.7191 0.4233 0.035 Uiso 1 1 calc R U . . .
H1 H 0.476(3) 0.705(5) 0.761(7) 0.080 Uiso 0.49(4) 1 d . U P A 1
H2 H 0.458(4) 0.803(5) 0.905(6) 0.080 Uiso 0.51(4) 1 d . U P A 2
H3 H 0.494(4) 0.852(6) 0.587(7) 0.080 Uiso 0.46(4) 1 d . U P B 3
H4 H 0.479(3) 0.957(5) 0.708(6) 0.080 Uiso 0.54(4) 1 d . U P B 4

loop_
_atom_site_aniso_label
_atom_site_aniso_U_11
_atom_site_aniso_U_22
_atom_site_aniso_U_33
_atom_site_aniso_U_23
_atom_site_aniso_U_13
_atom_site_aniso_U_12
Fe1 0.02240(14) 0.02110(14) 0.01991(15) -0.00082(11) 0.00241(9) -0.00011(10)
N1 0.0203(7) 0.0310(8) 0.0213(8) 0.0006(7) 0.0009(6) -0.0029(6)
N2 0.0224(7) 0.0291(8) 0.0240(9) 0.0004(7) 0.0018(6) -0.0016(6)
N3 0.0235(7) 0.0275(8) 0.0351(10) 0.0053(7) -0.0058(7) -0.0019(6)
N4 0.0251(8) 0.0301(9) 0.0332(10) 0.0058(8) -0.0073(7) -0.0013(7)
C1 0.0168(8) 0.0251(9) 0.0227(9) 0.0007(7) 0.0004(7) 0.0004(6)
C2 0.0198(8) 0.0223(9) 0.0186(9) 0.0045(7) 0.0012(7) 0.0001(6)
C3 0.0228(8) 0.0239(9) 0.0229(10) 0.0014(7) 0.0028(7) -0.0001(7)
C4 0.0359(11) 0.0398(12) 0.0339(13) -0.0124(10) 0.0061(9) 0.0006(9)
C5 0.0210(8) 0.0230(9) 0.0211(9) 0.0024(7) 0.0030(7) -0.0003(6)
C6 0.0212(8) 0.0255(9) 0.0250(10) 0.0006(8) 0.0035(7) -0.0028(7)
C7 0.0320(9) 0.0238(9) 0.0276(10) -0.0021(8) 0.0046(8) -0.0057(7)
C8 0.0329(10) 0.0210(9) 0.0266(10) 0.0013(8) 0.0080(8) 0.0028(7)
C9 0.0223(8) 0.0265(9) 0.0253(10) 0.0039(8) 0.0031(7) 0.0033(7)
C11 0.0205(8) 0.0268(9) 0.0255(10) 0.0010(7) -0.0010(7) 0.0013(7)
C12 0.0217(8) 0.0210(8) 0.0222(10) 0.0057(7) -0.0023(7) -0.0007(7)
C13 0.0283(9) 0.0257(9) 0.0231(10) 0.0029(8) -0.0017(7) 0.0005(7)
C14 0.0511(13) 0.0406(12) 0.0310(12) -0.0098(10) 0.0060(10) -0.0005(10)
C15 0.0255(9) 0.0216(9) 0.0220(10) 0.0042(7) 0.0019(7) 0.0008(7)
C16 0.0299(9) 0.0251(9) 0.0231(10) 0.0024(8) -0.0040(8) 0.0010(7)
C17 0.0470(12) 0.0305(10) 0.0198(10) 0.0001(8) -0.0042(8) -0.0021(9)
C18 0.0538(13) 0.0274(10) 0.0250(11) -0.0003(8) 0.0146(9) 0.0022(9)
C19 0.0329(10) 0.0252(9) 0.0311(11) 0.0040(8) 0.0110(8) -0.0007(7)

loop_
_atom_type_symbol
_atom_type_description
_atom_type_scat_dispersion_real
_atom_type_scat_dispersion_imag
_atom_type_scat_source
C C 0.0033 0.0016 'International Tables Vol C Tables 4.2.6.8 and 6.1.1.4'
H H 0.0000 0.0000 'International Tables Vol C Tables 4.2.6.8 and 6.1.1.4'
N N 0.0061 0.0033 'International Tables Vol C Tables 4.2.6.8 and 6.1.1.4'
Fe Fe 0.3463 0.8444 'International Tables Vol C Tables 4.2.6.8 and 6.1.1.4'

loop_
_geom_angle_atom_site_label_1
_geom_angle_atom_site_label_2
_geom_angle_atom_site_label_3
_geom_angle
C9 Fe1 C16 158.08(8)
C9 Fe1 C8 40.68(8)
C16 Fe1 C8 160.39(8)
C9 Fe1 C7 68.36(8)
C16 Fe1 C7 124.68(8)
C8 Fe1 C7 40.60(8)
C9 Fe1 C17 159.51(8)
C16 Fe1 C17 40.53(8)
C8 Fe1 C17 123.30(8)
C7 Fe1 C17 107.71(8)
C9 Fe1 C19 106.87(8)
C16 Fe1 C19 68.36(8)
C8 Fe1 C19 120.65(8)
C7 Fe1 C19 156.28(8)
C17 Fe1 C19 68.17(9)
C9 Fe1 C6 68.51(7)
C16 Fe1 C6 108.83(8)
C8 Fe1 C6 68.34(8)
C7 Fe1 C6 40.46(8)
C17 Fe1 C6 122.44(8)
C19 Fe1 C6 161.47(8)
C9 Fe1 C18 123.01(8)
C16 Fe1 C18 68.13(9)
C8 Fe1 C18 106.52(8)
C7 Fe1 C18 121.26(8)
C17 Fe1 C18 40.45(9)
C19 Fe1 C18 40.44(9)
C6 Fe1 C18 157.17(8)
C9 Fe1 C15 121.65(8)
C16 Fe1 C15 40.81(7)
C8 Fe1 C15 156.69(7)
C7 Fe1 C15 161.56(8)
C17 Fe1 C15 68.46(8)
C19 Fe1 C15 40.76(8)
C6 Fe1 C15 125.16(8)
C18 Fe1 C15 68.34(8)
C9 Fe1 C5 40.85(7)
C16 Fe1 C5 122.88(8)
C8 Fe1 C5 68.51(8)
C7 Fe1 C5 68.29(8)
C17 Fe1 C5 158.25(8)
C19 Fe1 C5 124.24(8)
C6 Fe1 C5 40.67(7)
C18 Fe1 C5 160.17(8)
C15 Fe1 C5 108.18(7)
C2 N1 N2 108.81(15)
C3 N2 N1 109.08(16)
C12 N3 N4 108.62(17)
C13 N4 N3 108.97(17)
C3 C1 C2 105.74(15)
N1 C2 C1 108.08(16)
N1 C2 C5 121.52(16)
C1 C2 C5 130.34(16)
N2 C3 C1 108.29(16)
N2 C3 C4 121.41(17)
C1 C3 C4 130.23(17)
C6 C5 C9 106.96(17)
C6 C5 C2 125.51(16)
C9 C5 C2 127.52(16)
C6 C5 Fe1 69.04(11)
C9 C5 Fe1 68.55(11)
C2 C5 Fe1 128.26(13)
C7 C6 C5 108.36(16)
C7 C6 Fe1 69.64(11)
C5 C6 Fe1 70.29(10)
C6 C7 C8 108.36(17)
C6 C7 Fe1 69.89(11)
C8 C7 Fe1 69.63(10)
C7 C8 C9 107.87(16)
C7 C8 Fe1 69.76(11)
C9 C8 Fe1 69.44(10)
C8 C9 C5 108.44(16)
C8 C9 Fe1 69.88(11)
C5 C9 Fe1 70.60(11)
C13 C11 C12 105.95(16)
N3 C12 C11 108.09(17)
N3 C12 C15 121.39(17)
C11 C12 C15 130.51(16)
N4 C13 C11 108.36(17)
N4 C13 C14 121.16(19)
C11 C13 C14 130.47(18)
C16 C15 C19 106.91(18)
C16 C15 C12 126.06(17)
C19 C15 C12 127.03(17)
C16 C15 Fe1 68.96(10)
C19 C15 Fe1 69.21(11)
C12 C15 Fe1 126.55(13)
C17 C16 C15 108.48(17)
C17 C16 Fe1 69.92(12)
C15 C16 Fe1 70.23(10)
C16 C17 C18 108.04(18)
C16 C17 Fe1 69.55(11)
C18 C17 Fe1 69.92(12)
C19 C18 C17 108.20(18)
C19 C18 Fe1 69.68(12)
C17 C18 Fe1 69.62(12)
C18 C19 C15 108.36(18)
C18 C19 Fe1 69.88(12)
C15 C19 Fe1 70.03(11)

loop_
_geom_bond_atom_site_label_1
_geom_bond_atom_site_label_2
_geom_bond_distance
Fe1 C9 2.0427(19)
Fe1 C16 2.0469(19)
Fe1 C8 2.0486(18)
Fe1 C7 2.0503(19)
Fe1 C17 2.052(2)
Fe1 C19 2.053(2)
Fe1 C6 2.0536(18)
Fe1 C18 2.056(2)
Fe1 C15 2.0639(18)
Fe1 C5 2.070(2)
N1 C2 1.347(2)
N1 N2 1.349(2)
N2 C3 1.341(2)
N3 C12 1.347(2)
N3 N4 1.356(3)
N4 C13 1.339(2)
C1 C3 1.392(3)
C1 C2 1.395(3)
C2 C5 1.455(3)
C3 C4 1.489(3)
C5 C6 1.433(2)
C5 C9 1.436(3)
C6 C7 1.419(3)
C7 C8 1.422(3)
C8 C9 1.422(3)
C11 C13 1.389(3)
C11 C12 1.393(3)
C12 C15 1.451(3)
C13 C14 1.490(3)
C15 C16 1.433(3)
C15 C19 1.434(3)
C16 C17 1.420(3)
C17 C18 1.420(3)
C18 C19 1.420(3)

loop_
_geom_hbond_atom_site_label_D
_geom_hbond_atom_site_label_H
_geom_hbond_atom_site_label_A
_geom_hbond_distance_DH
_geom_hbond_distance_HA
_geom_hbond_distance_DA
_geom_hbond_angle_DHA
_geom_hbond_site_symmetry_A
N1 H1 N1 0.92(6) 1.93(6) 2.841(3) 177(8) 2_656
N2 H2 N3 0.86(8) 2.04(8) 2.865(2) 160(7) 2_656
N3 H3 N2 0.88(9) 2.02(9) 2.865(2) 161(7) 2_656
N4 H4 N4 0.83(6) 2.04(6) 2.828(3) 160(6) 2_656
